data_7010966
loop_
_publ_author_name
'Takashi Yagi'
'Hiroshi Hanai'
'Takashi Komorita'
'Takayoshi Suzuki'
'Sumio Kaizaki'

_publ_section_title
;
 Structural and spectroscopic comparisons of the square-planar
 four-coordinate [o-phenylenebis(biuretato)]cobaltate(III) complex and
 the five-coordinate mono- and six-coordinate dicyano adducts
;
_journal_issue 6
_journal_name_full 'J. Chem. Soc., Dalton Trans.'
_journal_page_first 1126
_journal_page_last 1131
_journal_paper_doi 10.1039/b106001p
_journal_year 2002
_chemical_compound_source
;
Prepared from K[Co(bbphen)] and cryptand[2,2,2] in water,recrystallized from 
a mixture of dimethylsulfoxide and water.
;
_chemical_formula_analytical 'C28 H44 Co K N8 O10'
_chemical_formula_moiety 'C18 H36 K N2 O6 1+, C10 H8 N6 O4 Co 1-'
_chemical_formula_structural '(K (C18 H36 N2 O6)), (Co (C10 H8 N6 O4))'
_chemical_formula_sum 'C28 H44 Co K N8 O10'
_chemical_formula_weight 750.73
_chemical_melting_point 476
_chemical_name_common '[K(crypt)][Co(bbphen)]'
_chemical_name_systematic
;
4,7,13,16,21,24-hexaoxa-1,10-diazabicyclo[8,8,8]hexacosane pottassium 
(o-phenylenebis(biuretato))cobaltate(III)
;
_space_group_IT_number 14
_symmetry_cell_setting monoclinic
_symmetry_Int_Tables_number 14
_symmetry_space_group_name_Hall '-P 2ybc'
_symmetry_space_group_name_H-M 'P 1 21/c 1'
_audit_creation_date 'Wed Mar  3 12:48:11 1999'
_audit_creation_method 'from TEXRAY.INF file'
_cell_angle_alpha 90
_cell_angle_beta 93.92(1)
_cell_angle_gamma 90
_cell_formula_units_Z 4
_cell_length_a 13.540(2)
_cell_length_b 16.692(4)
_cell_length_c 15.317(2)
_cell_measurement_reflns_used 25
_cell_measurement_temperature 296.2
_cell_measurement_theta_max 15.0
_cell_measurement_theta_min 14.9
_cell_volume 3453.7(11)
_computing_cell_refinement 'Rigaku/AFC Diffractometer Control'
_computing_data_collection 'Rigaku/AFC Diffractometer Control'
_computing_data_reduction teXsan
_computing_molecular_graphics 'ORTEP in teXsan'
_computing_publication_material teXsan
_computing_structure_refinement teXsan
_computing_structure_solution SHELXS86
_diffrn_ambient_temperature 296.2
_diffrn_measurement_device_type 'Rigaku AFC7R'
_diffrn_measurement_method \w-2\q
_diffrn_orient_matrix_UB_11 -0.03951
_diffrn_orient_matrix_UB_12 0.03291
_diffrn_orient_matrix_UB_13 -0.04435
_diffrn_orient_matrix_UB_21 -0.06258
_diffrn_orient_matrix_UB_22 -0.02195
_diffrn_orient_matrix_UB_23 0.02161
_diffrn_orient_matrix_UB_31 -0.00159
_diffrn_orient_matrix_UB_32 0.04499
_diffrn_orient_matrix_UB_33 0.04300
_diffrn_radiation_detector 'scintillation counter'
_diffrn_radiation_monochromator graphite
_diffrn_radiation_source 'Rigaku rotating anode'
_diffrn_radiation_type 'Mo K\a'
_diffrn_radiation_wavelength 0.7107
_diffrn_reflns_av_R_equivalents 0.026
_diffrn_reflns_av_sigmaI/netI 0.087
_diffrn_reflns_limit_h_max 19
_diffrn_reflns_limit_h_min 0
_diffrn_reflns_limit_k_max 23
_diffrn_reflns_limit_k_min 0
_diffrn_reflns_limit_l_max 21
_diffrn_reflns_limit_l_min -21
_diffrn_reflns_number 10456
_diffrn_reflns_reduction_process 'Lp corrections applied'
_diffrn_reflns_theta_max 30.01
_diffrn_reflns_theta_min 2.08
_diffrn_standards_decay_% -3.49
_diffrn_standards_interval_count 150
_diffrn_standards_number 3
_exptl_absorpt_coefficient_mu 0.683
_exptl_absorpt_correction_T_max 0.877
_exptl_absorpt_correction_T_min 0.790
_exptl_absorpt_correction_type integration
_exptl_absorpt_process_details Coppens_numerical
_exptl_crystal_colour red-purple
_exptl_crystal_density_diffrn 1.444
_exptl_crystal_density_method 'not measured'
_exptl_crystal_description plate
_exptl_crystal_F_000 1576.00
_exptl_crystal_size_max 0.400
_exptl_crystal_size_mid 0.360
_exptl_crystal_size_min 0.200
_refine_diff_density_max 0.51
_refine_diff_density_min -0.91
_refine_ls_abs_structure_details Centrosymmetric
_refine_ls_extinction_method none
_refine_ls_goodness_of_fit_ref 1.270
_refine_ls_hydrogen_treatment noref
_refine_ls_matrix_type full
_refine_ls_number_constraints 0
_refine_ls_number_parameters 433
_refine_ls_number_reflns 10074
_refine_ls_number_restraints 0
_refine_ls_R_factor_all 0.1069
_refine_ls_R_factor_gt 0.0416
_refine_ls_shift/su_max 0.0010
_refine_ls_shift/su_mean 0.0000
_refine_ls_structure_factor_coef Fsqd
_refine_ls_weighting_details 'w = 1/[\s^2^(Fo^2^) + 0.00090(Fo^2^)^2^]'
_refine_ls_weighting_scheme calc
_refine_ls_wR_factor_gt 0.0962
_refine_ls_wR_factor_ref 0.1099
_reflns_number_gt 5910
_reflns_number_total 10074
_reflns_threshold_expression 'F^2^ > 2.0 \s(F^2^)'
_cod_data_source_file b106001p.txt
_cod_data_source_block '[K(crypt)][Co(bbphen)]'
_cod_depositor_comments
;
The following automatic conversions were performed:
'_reflns_observed_expression' tag replaced with
'_reflns_threshold_expression' tag as specified in the replacement
file
'cod-tools/trunk/perl-scripts/inputs/replacement_tags.lst'.

'_atom_site_calc_flags'
tag replaced with '_atom_site_calc_flag' tag as specified in the
replacement file
'cod-tools/trunk/perl-scripts/inputs/replacement_tags.lst'.

'_atom_type_scat_imag'
tag replaced with '_atom_type_scat_dispersion_imag' tag as specified
in the replacement file
'cod-tools/trunk/perl-scripts/inputs/replacement_tags.lst'.

Automatic conversion script
Id: cif_correct_tags 3137 2015-03-23 15:08:43Z antanas 
;
_cod_original_cell_volume 3453(1)
_cod_database_code 7010966

loop_
_symmetry_equiv_pos_as_xyz
x,y,z
-x,1/2+y,1/2-z
-x,-y,-z
x,1/2-y,1/2+z

loop_
_atom_site_label
_atom_site_type_symbol
_atom_site_fract_x
_atom_site_fract_y
_atom_site_fract_z
_atom_site_U_iso_or_equiv
_atom_site_adp_type
_atom_site_occupancy
_atom_site_calc_flag
_atom_site_refinement_flags
_atom_site_disorder_assembly
_atom_site_disorder_group
Co Co 0.31801(2) 0.10104(2) 0.11966(2) 0.02963(7) Uani 1.00 d . . .
K K 0.75894(4) 0.12814(4) 0.46827(4) 0.0495(2) Uani 1.00 d . . .
O(1) O 0.5967(1) 0.0260(1) 0.0863(1) 0.0527(5) Uani 1.00 d . . .
O(2) O 0.5209(1) 0.1819(1) 0.3053(1) 0.0707(7) Uani 1.00 d . . .
O(3) O 0.0391(1) 0.1296(1) 0.1930(1) 0.0574(6) Uani 1.00 d . . .
O(4) O 0.1147(1) -0.0113(1) -0.0411(1) 0.0589(6) Uani 1.00 d . . .
O(5) O 0.9508(1) 0.2033(1) 0.4901(1) 0.0708(7) Uani 1.00 d . . .
O(6) O 0.8979(1) 0.0889(1) 0.6139(1) 0.0717(7) Uani 1.00 d . . .
O(7) O 0.6425(1) 0.2643(1) 0.4894(1) 0.0619(6) Uani 1.00 d . . .
O(8) O 0.5856(2) 0.1156(1) 0.5638(1) 0.0663(7) Uani 1.00 d . . .
O(9) O 0.7566(1) 0.1136(1) 0.2806(1) 0.0563(6) Uani 1.00 d . . .
O(10) O 0.7641(2) -0.0236(1) 0.3935(2) 0.0736(7) Uani 1.00 d . . .
N(1) N 0.4322(1) 0.0579(1) 0.0819(1) 0.0387(5) Uani 1.00 d . . .
N(2) N 0.5444(1) 0.1050(1) 0.1918(1) 0.0401(5) Uani 1.00 d . . .
N(3) N 0.3864(1) 0.1615(1) 0.2067(1) 0.0322(5) Uani 1.00 d . . .
N(4) N 0.2033(1) 0.1430(1) 0.1631(1) 0.0334(5) Uani 1.00 d . . .
N(5) N 0.0896(1) 0.0623(1) 0.0786(1) 0.0424(5) Uani 1.00 d . . .
N(6) N 0.2490(1) 0.0447(1) 0.0332(1) 0.0357(5) Uani 1.00 d . . .
N(7) N 0.7998(2) 0.2721(2) 0.3651(2) 0.0616(8) Uani 1.00 d . . .
N(8) N 0.7275(2) -0.0172(2) 0.5793(2) 0.0727(9) Uani 1.00 d . . .
C(1) C 0.5253(2) 0.0606(1) 0.1165(1) 0.0363(6) Uani 1.00 d . . .
C(2) C 0.4833(2) 0.1526(1) 0.2385(1) 0.0390(6) Uani 1.00 d . . .
C(3) C 0.3243(2) 0.2133(1) 0.2517(1) 0.0351(6) Uani 1.00 d . . .
C(4) C 0.3548(2) 0.2731(2) 0.3113(2) 0.0471(7) Uani 1.00 d . . .
C(5) C 0.2846(2) 0.3187(2) 0.3510(2) 0.0562(8) Uani 1.00 d . . .
C(6) C 0.1856(2) 0.3066(2) 0.3302(2) 0.0571(9) Uani 1.00 d . . .
C(7) C 0.1536(2) 0.2493(2) 0.2693(2) 0.0484(7) Uani 1.00 d . . .
C(8) C 0.2228(2) 0.2022(1) 0.2286(1) 0.0359(6) Uani 1.00 d . . .
C(9) C 0.1080(2) 0.1134(1) 0.1481(2) 0.0385(6) Uani 1.00 d . . .
C(10) C 0.1514(2) 0.0303(1) 0.0197(1) 0.0385(6) Uani 1.00 d . . .
C(11) C 0.9072(3) 0.2891(3) 0.3713(2) 0.092(1) Uani 1.00 d . . .
C(12) C 0.9534(2) 0.2841(2) 0.4627(2) 0.083(1) Uani 1.00 d . . .
C(13) C 0.9989(2) 0.1968(2) 0.5749(2) 0.078(1) Uani 1.00 d . . .
C(14) C 0.9974(2) 0.1127(2) 0.6045(3) 0.086(1) Uani 1.00 d . . .
C(15) C 0.8964(3) 0.0109(2) 0.6478(3) 0.087(1) Uani 1.00 d . . .
C(16) C 0.7912(3) -0.0130(2) 0.6600(3) 0.092(1) Uani 1.00 d . . .
C(17) C 0.7460(3) 0.3397(2) 0.3997(2) 0.079(1) Uani 1.00 d . . .
C(18) C 0.6417(3) 0.3208(2) 0.4198(2) 0.072(1) Uani 1.00 d . . .
C(19) C 0.5448(2) 0.2453(2) 0.5117(2) 0.0645(9) Uani 1.00 d . . .
C(20) C 0.5502(2) 0.1923(2) 0.5885(2) 0.073(1) Uani 1.00 d . . .
C(21) C 0.5864(3) 0.0584(3) 0.6318(3) 0.100(2) Uani 1.00 d . . .
C(22) C 0.6234(3) -0.0190(3) 0.6002(3) 0.096(1) Uani 1.00 d . . .
C(23) C 0.7642(2) 0.2566(2) 0.2731(2) 0.0661(10) Uani 1.00 d . . .
C(24) C 0.7987(2) 0.1788(3) 0.2368(2) 0.073(1) Uani 1.00 d . . .
C(25) C 0.7980(3) 0.0377(3) 0.2582(2) 0.083(1) Uani 1.00 d . . .
C(26) C 0.7453(3) -0.0267(2) 0.3006(3) 0.093(1) Uani 1.00 d . . .
C(27) C 0.7155(3) -0.0865(2) 0.4363(3) 0.103(2) Uani 1.00 d . . .
C(28) C 0.7505(3) -0.0895(2) 0.5304(3) 0.094(1) Uani 1.00 d . . .
H(1) H 0.4321 0.0205 0.0360 0.0618 Uiso 1.00 d . . .
H(2) H 0.6100 0.1091 0.2142 0.0618 Uiso 1.00 d . . .
H(3) H 0.4262 0.2786 0.3311 0.0618 Uiso 1.00 d . . .
H(4) H 0.3061 0.3590 0.3928 0.0618 Uiso 1.00 d . . .
H(5) H 0.1356 0.3462 0.3584 0.0618 Uiso 1.00 d . . .
H(6) H 0.0822 0.2368 0.2600 0.0618 Uiso 1.00 d . . .
H(7) H 0.0221 0.0506 0.0702 0.0618 Uiso 1.00 d . . .
H(8) H 0.2850 0.0145 -0.0089 0.0618 Uiso 1.00 d . . .
H(9) H 0.9274 0.3357 0.3448 0.0618 Uiso 1.00 d . . .
H(10) H 0.9411 0.2432 0.3305 0.0618 Uiso 1.00 d . . .
H(11) H 0.9162 0.3284 0.5111 0.0618 Uiso 1.00 d . . .
H(12) H 1.0285 0.2981 0.4629 0.0618 Uiso 1.00 d . . .
H(13) H 1.0705 0.2096 0.5795 0.0618 Uiso 1.00 d . . .
H(14) H 0.9607 0.2399 0.6221 0.0618 Uiso 1.00 d . . .
H(15) H 1.0356 0.1174 0.6658 0.0618 Uiso 1.00 d . . .
H(16) H 1.0273 0.0769 0.5492 0.0618 Uiso 1.00 d . . .
H(17) H 0.9407 -0.0021 0.7074 0.0618 Uiso 1.00 d . . .
H(18) H 0.9118 -0.0354 0.5962 0.0618 Uiso 1.00 d . . .
H(19) H 0.7886 -0.0620 0.6940 0.1152 Uiso 1.00 d . . .
H(20) H 0.7637 0.0284 0.6998 0.1152 Uiso 1.00 d . . .
H(21) H 0.7527 0.3904 0.3573 0.0618 Uiso 1.00 d . . .
H(22) H 0.7820 0.3633 0.4549 0.0618 Uiso 1.00 d . . .
H(23) H 0.6166 0.3822 0.4364 0.0618 Uiso 1.00 d . . .
H(24) H 0.5958 0.3005 0.3647 0.0618 Uiso 1.00 d . . .
H(25) H 0.5038 0.2990 0.5244 0.0618 Uiso 1.00 d . . .
H(26) H 0.5066 0.2185 0.4586 0.0618 Uiso 1.00 d . . .
H(27) H 0.5948 0.2064 0.6450 0.0618 Uiso 1.00 d . . .
H(28) H 0.4785 0.1885 0.6127 0.0618 Uiso 1.00 d . . .
H(29) H 0.6312 0.0765 0.6816 0.1152 Uiso 1.00 d . . .
H(30) H 0.5223 0.0535 0.6550 0.1152 Uiso 1.00 d . . .
H(31) H 0.5749 -0.0381 0.5445 0.0618 Uiso 1.00 d . . .
H(32) H 0.6131 -0.0699 0.6444 0.0618 Uiso 1.00 d . . .
H(33) H 0.7943 0.3016 0.2311 0.0618 Uiso 1.00 d . . .
H(34) H 0.6847 0.2571 0.2682 0.0618 Uiso 1.00 d . . .
H(35) H 0.8703 0.1812 0.2468 0.0618 Uiso 1.00 d . . .
H(36) H 0.7822 0.1831 0.1721 0.0618 Uiso 1.00 d . . .
H(37) H 0.8717 0.0359 0.2842 0.0618 Uiso 1.00 d . . .
H(38) H 0.7837 0.0239 0.1921 0.0618 Uiso 1.00 d . . .
H(39) H 0.7539 -0.0850 0.2879 0.0618 Uiso 1.00 d . . .
H(40) H 0.6649 -0.0199 0.2888 0.0618 Uiso 1.00 d . . .
H(41) H 0.7190 -0.1341 0.3991 0.0618 Uiso 1.00 d . . .
H(42) H 0.6387 -0.0893 0.4383 0.0618 Uiso 1.00 d . . .
H(43) H 0.7295 -0.1393 0.5762 0.0618 Uiso 1.00 d . . .
H(44) H 0.8308 -0.0953 0.5414 0.0618 Uiso 1.00 d . . .

loop_
_atom_site_aniso_label
_atom_site_aniso_U_11
_atom_site_aniso_U_22
_atom_site_aniso_U_33
_atom_site_aniso_U_12
_atom_site_aniso_U_13
_atom_site_aniso_U_23
Co 0.0222(1) 0.0368(2) 0.0298(1) -0.0018(1) 0.00091(9) -0.0031(1)
K 0.0464(3) 0.0524(3) 0.0499(3) -0.0041(2) 0.0049(2) 0.0017(3)
O(1) 0.0277(8) 0.078(1) 0.051(1) 0.0105(8) -0.0028(7) -0.0257(9)
O(2) 0.0361(10) 0.110(2) 0.064(1) 0.006(1) -0.0095(9) -0.049(1)
O(3) 0.0300(8) 0.079(1) 0.064(1) -0.0010(9) 0.0146(8) -0.019(1)
O(4) 0.0294(8) 0.090(1) 0.057(1) -0.0107(9) -0.0018(8) -0.029(1)
O(5) 0.057(1) 0.088(2) 0.065(1) -0.025(1) -0.0119(10) 0.003(1)
O(6) 0.053(1) 0.083(2) 0.077(1) -0.004(1) -0.015(1) 0.022(1)
O(7) 0.055(1) 0.059(1) 0.071(1) 0.0013(10) -0.0043(10) -0.009(1)
O(8) 0.060(1) 0.087(2) 0.053(1) -0.001(1) 0.0106(9) 0.009(1)
O(9) 0.0393(9) 0.082(1) 0.048(1) 0.0107(9) 0.0049(8) -0.0109(10)
O(10) 0.074(1) 0.058(1) 0.085(2) 0.005(1) -0.023(1) -0.011(1)
N(1) 0.0244(9) 0.052(1) 0.040(1) 0.0005(8) -0.0001(7) -0.0154(9)
N(2) 0.0252(8) 0.056(1) 0.039(1) 0.0007(8) -0.0032(7) -0.0136(9)
N(3) 0.0277(8) 0.0384(10) 0.0303(9) -0.0008(7) 0.0006(7) -0.0073(8)
N(4) 0.0254(8) 0.041(1) 0.0341(9) 0.0009(7) 0.0036(7) -0.0033(8)
N(5) 0.0215(8) 0.059(1) 0.046(1) -0.0026(8) 0.0007(8) -0.0100(10)
N(6) 0.0233(8) 0.047(1) 0.0366(10) -0.0031(8) 0.0005(7) -0.0071(8)
N(7) 0.055(1) 0.071(2) 0.058(1) -0.023(1) -0.006(1) 0.012(1)
N(8) 0.061(2) 0.070(2) 0.085(2) -0.010(1) -0.011(1) 0.035(2)
C(1) 0.029(1) 0.045(1) 0.035(1) -0.0005(9) 0.0005(9) -0.0079(10)
C(2) 0.028(1) 0.050(1) 0.039(1) -0.0047(10) 0.0008(9) -0.011(1)
C(3) 0.035(1) 0.037(1) 0.033(1) 0.0011(9) 0.0009(9) -0.0025(9)
C(4) 0.049(1) 0.045(1) 0.046(1) 0.003(1) -0.005(1) -0.011(1)
C(5) 0.068(2) 0.050(2) 0.050(2) 0.011(1) -0.003(1) -0.017(1)
C(6) 0.063(2) 0.055(2) 0.054(2) 0.015(1) 0.012(1) -0.014(1)
C(7) 0.040(1) 0.053(2) 0.053(2) 0.010(1) 0.009(1) -0.008(1)
C(8) 0.036(1) 0.038(1) 0.034(1) 0.0028(9) 0.0032(9) 0.0002(9)
C(9) 0.0260(10) 0.047(1) 0.042(1) 0.0024(9) 0.0014(9) -0.001(1)
C(10) 0.027(1) 0.049(1) 0.039(1) -0.0040(10) -0.0009(9) -0.001(1)
C(11) 0.066(2) 0.127(3) 0.082(2) -0.051(2) -0.008(2) 0.036(2)
C(12) 0.066(2) 0.101(3) 0.078(2) -0.045(2) -0.017(2) 0.014(2)
C(13) 0.052(2) 0.096(3) 0.083(2) -0.014(2) -0.023(2) 0.003(2)
C(14) 0.052(2) 0.097(3) 0.105(3) -0.007(2) -0.027(2) 0.004(2)
C(15) 0.074(2) 0.083(3) 0.099(3) 0.001(2) -0.025(2) 0.030(2)
C(16) 0.078(2) 0.104(3) 0.092(3) -0.012(2) -0.018(2) 0.053(2)
C(17) 0.101(3) 0.048(2) 0.084(2) -0.023(2) -0.015(2) 0.003(2)
C(18) 0.084(2) 0.048(2) 0.082(2) 0.007(2) -0.009(2) -0.009(2)
C(19) 0.050(2) 0.074(2) 0.068(2) 0.010(1) -0.006(1) -0.028(2)
C(20) 0.051(2) 0.116(3) 0.051(2) 0.000(2) 0.004(1) -0.025(2)
C(21) 0.059(2) 0.164(4) 0.080(3) -0.003(2) 0.014(2) 0.056(3)
C(22) 0.063(2) 0.103(3) 0.122(3) -0.026(2) -0.005(2) 0.066(3)
C(23) 0.058(2) 0.087(2) 0.053(2) -0.017(2) -0.003(1) 0.019(2)
C(24) 0.047(2) 0.129(3) 0.046(2) -0.006(2) 0.011(1) 0.008(2)
C(25) 0.076(2) 0.115(3) 0.057(2) 0.049(2) -0.010(2) -0.032(2)
C(26) 0.102(3) 0.067(2) 0.103(3) 0.028(2) -0.036(2) -0.032(2)
C(27) 0.099(3) 0.056(2) 0.147(4) -0.021(2) -0.025(3) -0.011(2)
C(28) 0.093(3) 0.063(2) 0.121(3) -0.010(2) -0.025(2) 0.032(2)

loop_
_atom_type_symbol
_atom_type_description
_atom_type_scat_dispersion_real
_atom_type_scat_dispersion_imag
_atom_type_scat_source
Co Co 0.349 0.972
;
International Tables for Crystallography
(1992, Vol. C, Tables 4.2.6.8 and 6.1.1.1)
;
K K 0.200 0.250
;
International Tables for Crystallography
(1992, Vol. C, Tables 4.2.6.8 and 6.1.1.1)
;
C C 0.003 0.002
;
International Tables for Crystallography
(1992, Vol. C, Tables 4.2.6.8 and 6.1.1.1)
;
H H 0.000 0.000
;
International Tables for Crystallography
(1992, Vol. C, Table 6.1.1.2)
;
N N 0.006 0.003
;
International Tables for Crystallography
(1992, Vol. C, Tables 4.2.6.8 and 6.1.1.1)
;
O O 0.011 0.006
;
International Tables for Crystallography
(1992, Vol. C, Tables 4.2.6.8 and 6.1.1.1)
;

loop_
_geom_angle_atom_site_label_1
_geom_angle_atom_site_label_2
_geom_angle_atom_site_label_3
_geom_angle
_geom_angle_site_symmetry_1
_geom_angle_site_symmetry_2
_geom_angle_site_symmetry_3
_geom_angle_publ_flag
N(1) Co N(3) 92.88(8) 1_555 1_555 1_555 yes
N(1) Co N(4) 177.43(8) 1_555 1_555 1_555 yes
N(1) Co N(6) 88.23(8) 1_555 1_555 1_555 yes
N(3) Co N(4) 85.81(8) 1_555 1_555 1_555 yes
N(3) Co N(6) 178.22(8) 1_555 1_555 1_555 yes
N(4) Co N(6) 93.13(8) 1_555 1_555 1_555 yes
O(5) K O(6) 58.37(6) 1_555 1_555 1_555 yes
O(5) K O(7) 98.26(6) 1_555 1_555 1_555 yes
O(5) K O(8) 137.51(7) 1_555 1_555 1_555 yes
O(5) K O(9) 95.79(6) 1_555 1_555 1_555 yes
O(5) K O(10) 113.32(7) 1_555 1_555 1_555 yes
O(5) K N(7) 60.47(6) 1_555 1_555 1_555 yes
O(5) K N(8) 116.50(7) 1_555 1_555 1_555 yes
O(6) K O(7) 115.88(7) 1_555 1_555 1_555 yes
O(6) K O(8) 95.86(6) 1_555 1_555 1_555 yes
O(6) K O(9) 135.39(6) 1_555 1_555 1_555 yes
O(6) K O(10) 94.48(7) 1_555 1_555 1_555 yes
O(6) K N(7) 117.47(6) 1_555 1_555 1_555 yes
O(6) K N(8) 59.46(7) 1_555 1_555 1_555 yes
O(7) K O(8) 60.72(6) 1_555 1_555 1_555 yes
O(7) K O(9) 102.48(6) 1_555 1_555 1_555 yes
O(7) K O(10) 144.82(6) 1_555 1_555 1_555 yes
O(7) K N(7) 61.84(7) 1_555 1_555 1_555 yes
O(7) K N(8) 119.14(8) 1_555 1_555 1_555 yes
O(8) K O(9) 123.46(6) 1_555 1_555 1_555 yes
O(8) K O(10) 100.89(7) 1_555 1_555 1_555 yes
O(8) K N(7) 121.67(7) 1_555 1_555 1_555 yes
O(8) K N(8) 59.91(7) 1_555 1_555 1_555 yes
O(9) K O(10) 60.77(7) 1_555 1_555 1_555 yes
O(9) K N(7) 61.59(7) 1_555 1_555 1_555 yes
O(9) K N(8) 120.19(8) 1_555 1_555 1_555 yes
O(10) K N(7) 120.69(8) 1_555 1_555 1_555 yes
O(10) K N(8) 60.47(8) 1_555 1_555 1_555 yes
N(7) K N(8) 176.92(7) 1_555 1_555 1_555 yes
K O(5) C(12) 114.9(2) 1_555 1_555 1_555 yes
K O(5) C(13) 115.3(2) 1_555 1_555 1_555 yes
C(12) O(5) C(13) 109.0(3) 1_555 1_555 1_555 yes
K O(6) C(14) 115.5(2) 1_555 1_555 1_555 yes
K O(6) C(15) 118.1(2) 1_555 1_555 1_555 yes
C(14) O(6) C(15) 109.5(3) 1_555 1_555 1_555 yes
K O(7) C(18) 115.2(2) 1_555 1_555 1_555 yes
K O(7) C(19) 112.7(2) 1_555 1_555 1_555 yes
C(18) O(7) C(19) 111.6(2) 1_555 1_555 1_555 yes
K O(8) C(20) 111.9(2) 1_555 1_555 1_555 yes
K O(8) C(21) 117.5(2) 1_555 1_555 1_555 yes
C(20) O(8) C(21) 113.4(3) 1_555 1_555 1_555 yes
K O(9) C(24) 115.4(2) 1_555 1_555 1_555 yes
K O(9) C(25) 109.6(2) 1_555 1_555 1_555 yes
C(24) O(9) C(25) 112.8(3) 1_555 1_555 1_555 yes
K O(10) C(26) 115.8(2) 1_555 1_555 1_555 yes
K O(10) C(27) 117.1(2) 1_555 1_555 1_555 yes
C(26) O(10) C(27) 112.1(3) 1_555 1_555 1_555 yes
Co N(1) C(1) 130.9(2) 1_555 1_555 1_555 yes
C(1) N(2) C(2) 131.1(2) 1_555 1_555 1_555 yes
Co N(3) C(2) 127.5(1) 1_555 1_555 1_555 yes
Co N(3) C(3) 113.3(1) 1_555 1_555 1_555 yes
C(2) N(3) C(3) 118.5(2) 1_555 1_555 1_555 yes
Co N(4) C(8) 113.2(1) 1_555 1_555 1_555 yes
Co N(4) C(9) 126.6(2) 1_555 1_555 1_555 yes
C(8) N(4) C(9) 119.4(2) 1_555 1_555 1_555 yes
C(9) N(5) C(10) 131.5(2) 1_555 1_555 1_555 yes
Co N(6) C(10) 130.6(2) 1_555 1_555 1_555 yes
K N(7) C(11) 110.0(2) 1_555 1_555 1_555 yes
K N(7) C(17) 108.5(2) 1_555 1_555 1_555 yes
K N(7) C(23) 107.8(2) 1_555 1_555 1_555 yes
C(11) N(7) C(17) 110.0(3) 1_555 1_555 1_555 yes
C(11) N(7) C(23) 110.4(2) 1_555 1_555 1_555 yes
C(17) N(7) C(23) 110.0(3) 1_555 1_555 1_555 yes
K N(8) C(16) 109.9(2) 1_555 1_555 1_555 yes
K N(8) C(22) 108.3(2) 1_555 1_555 1_555 yes
K N(8) C(28) 109.4(2) 1_555 1_555 1_555 yes
C(16) N(8) C(22) 109.7(3) 1_555 1_555 1_555 yes
C(16) N(8) C(28) 109.8(3) 1_555 1_555 1_555 yes
C(22) N(8) C(28) 109.6(3) 1_555 1_555 1_555 yes
O(1) C(1) N(1) 125.0(2) 1_555 1_555 1_555 yes
O(1) C(1) N(2) 117.1(2) 1_555 1_555 1_555 yes
N(1) C(1) N(2) 117.9(2) 1_555 1_555 1_555 yes
O(2) C(2) N(2) 115.9(2) 1_555 1_555 1_555 yes
O(2) C(2) N(3) 126.1(2) 1_555 1_555 1_555 yes
N(2) C(2) N(3) 118.0(2) 1_555 1_555 1_555 yes
N(3) C(3) C(4) 126.6(2) 1_555 1_555 1_555 yes
N(3) C(3) C(8) 113.5(2) 1_555 1_555 1_555 yes
C(4) C(3) C(8) 119.9(2) 1_555 1_555 1_555 yes
C(3) C(4) C(5) 119.8(2) 1_555 1_555 1_555 yes
C(4) C(5) C(6) 120.3(2) 1_555 1_555 1_555 yes
C(5) C(6) C(7) 120.9(2) 1_555 1_555 1_555 yes
C(6) C(7) C(8) 119.9(2) 1_555 1_555 1_555 yes
N(4) C(8) C(3) 113.6(2) 1_555 1_555 1_555 yes
N(4) C(8) C(7) 127.4(2) 1_555 1_555 1_555 yes
C(3) C(8) C(7) 119.0(2) 1_555 1_555 1_555 yes
O(3) C(9) N(4) 124.4(2) 1_555 1_555 1_555 yes
O(3) C(9) N(5) 117.8(2) 1_555 1_555 1_555 yes
N(4) C(9) N(5) 117.8(2) 1_555 1_555 1_555 yes
O(4) C(10) N(5) 118.7(2) 1_555 1_555 1_555 yes
O(4) C(10) N(6) 123.8(2) 1_555 1_555 1_555 yes
N(5) C(10) N(6) 117.6(2) 1_555 1_555 1_555 yes
N(7) C(11) C(12) 113.3(3) 1_555 1_555 1_555 yes
O(5) C(12) C(11) 108.3(3) 1_555 1_555 1_555 yes
O(5) C(13) C(14) 109.8(3) 1_555 1_555 1_555 yes
O(6) C(14) C(13) 109.3(3) 1_555 1_555 1_555 yes
O(6) C(15) C(16) 109.3(3) 1_555 1_555 1_555 yes
N(8) C(16) C(15) 114.7(3) 1_555 1_555 1_555 yes
N(7) C(17) C(18) 114.4(2) 1_555 1_555 1_555 yes
O(7) C(18) C(17) 109.6(3) 1_555 1_555 1_555 yes
O(7) C(19) C(20) 109.3(2) 1_555 1_555 1_555 yes
O(8) C(20) C(19) 109.1(2) 1_555 1_555 1_555 yes
O(8) C(21) C(22) 109.6(3) 1_555 1_555 1_555 yes
N(8) C(22) C(21) 114.0(3) 1_555 1_555 1_555 yes
N(7) C(23) C(24) 114.5(3) 1_555 1_555 1_555 yes
O(9) C(24) C(23) 110.1(2) 1_555 1_555 1_555 yes
O(9) C(25) C(26) 109.4(3) 1_555 1_555 1_555 yes
O(10) C(26) C(25) 110.8(3) 1_555 1_555 1_555 yes
O(10) C(27) C(28) 110.2(3) 1_555 1_555 1_555 yes
N(8) C(28) C(27) 113.8(3) 1_555 1_555 1_555 yes
Co N(1) H(1) 122.6 1_555 1_555 1_555 no
C(1) N(1) H(1) 105.8 1_555 1_555 1_555 no
C(1) N(2) H(2) 117.7 1_555 1_555 1_555 no
C(2) N(2) H(2) 111.0 1_555 1_555 1_555 no
C(9) N(5) H(7) 111.1 1_555 1_555 1_555 no
C(10) N(5) H(7) 117.3 1_555 1_555 1_555 no
Co N(6) H(8) 119.5 1_555 1_555 1_555 no
C(10) N(6) H(8) 109.6 1_555 1_555 1_555 no
C(3) C(4) H(3) 120.1 1_555 1_555 1_555 no
C(5) C(4) H(3) 119.7 1_555 1_555 1_555 no
C(4) C(5) H(4) 119.4 1_555 1_555 1_555 no
C(6) C(5) H(4) 120.3 1_555 1_555 1_555 no
C(5) C(6) H(5) 117.1 1_555 1_555 1_555 no
C(7) C(6) H(5) 121.7 1_555 1_555 1_555 no
C(6) C(7) H(6) 120.1 1_555 1_555 1_555 no
C(8) C(7) H(6) 119.5 1_555 1_555 1_555 no
N(7) C(11) H(9) 116.9 1_555 1_555 1_555 no
N(7) C(11) H(10) 105.9 1_555 1_555 1_555 no
C(12) C(11) H(9) 109.8 1_555 1_555 1_555 no
C(12) C(11) H(10) 109.1 1_555 1_555 1_555 no
H(9) C(11) H(10) 100.8 1_555 1_555 1_555 no
O(5) C(12) H(11) 113.0 1_555 1_555 1_555 no
O(5) C(12) H(12) 104.8 1_555 1_555 1_555 no
C(11) C(12) H(11) 112.5 1_555 1_555 1_555 no
C(11) C(12) H(12) 109.6 1_555 1_555 1_555 no
H(11) C(12) H(12) 108.3 1_555 1_555 1_555 no
O(5) C(13) H(13) 115.8 1_555 1_555 1_555 no
O(5) C(13) H(14) 109.0 1_555 1_555 1_555 no
C(14) C(13) H(13) 102.5 1_555 1_555 1_555 no
C(14) C(13) H(14) 112.3 1_555 1_555 1_555 no
H(13) C(13) H(14) 107.3 1_555 1_555 1_555 no
O(6) C(14) H(15) 110.2 1_555 1_555 1_555 no
O(6) C(14) H(16) 108.6 1_555 1_555 1_555 no
C(13) C(14) H(15) 100.9 1_555 1_555 1_555 no
C(13) C(14) H(16) 105.0 1_555 1_555 1_555 no
H(15) C(14) H(16) 122.1 1_555 1_555 1_555 no
O(6) C(15) H(17) 118.6 1_555 1_555 1_555 no
O(6) C(15) H(18) 111.5 1_555 1_555 1_555 no
C(16) C(15) H(17) 108.5 1_555 1_555 1_555 no
C(16) C(15) H(18) 97.3 1_555 1_555 1_555 no
H(17) C(15) H(18) 109.5 1_555 1_555 1_555 no
N(8) C(16) H(19) 111.8 1_555 1_555 1_555 no
N(8) C(16) H(20) 108.9 1_555 1_555 1_555 no
C(15) C(16) H(19) 111.1 1_555 1_555 1_555 no
C(15) C(16) H(20) 106.6 1_555 1_555 1_555 no
H(19) C(16) H(20) 102.9 1_555 1_555 1_555 no
N(7) C(17) H(21) 108.9 1_555 1_555 1_555 no
N(7) C(17) H(22) 112.0 1_555 1_555 1_555 no
C(18) C(17) H(21) 114.2 1_555 1_555 1_555 no
C(18) C(17) H(22) 108.2 1_555 1_555 1_555 no
H(21) C(17) H(22) 98.0 1_555 1_555 1_555 no
O(7) C(18) H(23) 115.1 1_555 1_555 1_555 no
O(7) C(18) H(24) 110.9 1_555 1_555 1_555 no
C(17) C(18) H(23) 99.2 1_555 1_555 1_555 no
C(17) C(18) H(24) 114.1 1_555 1_555 1_555 no
H(23) C(18) H(24) 107.5 1_555 1_555 1_555 no
O(7) C(19) H(25) 110.8 1_555 1_555 1_555 no
O(7) C(19) H(26) 109.3 1_555 1_555 1_555 no
C(20) C(19) H(25) 110.7 1_555 1_555 1_555 no
C(20) C(19) H(26) 111.3 1_555 1_555 1_555 no
H(25) C(19) H(26) 105.3 1_555 1_555 1_555 no
O(8) C(20) H(27) 103.6 1_555 1_555 1_555 no
O(8) C(20) H(28) 111.7 1_555 1_555 1_555 no
C(19) C(20) H(27) 121.3 1_555 1_555 1_555 no
C(19) C(20) H(28) 108.5 1_555 1_555 1_555 no
H(27) C(20) H(28) 102.4 1_555 1_555 1_555 no
O(8) C(21) H(29) 109.6 1_555 1_555 1_555 no
O(8) C(21) H(30) 111.6 1_555 1_555 1_555 no
C(22) C(21) H(29) 108.4 1_555 1_555 1_555 no
C(22) C(21) H(30) 112.3 1_555 1_555 1_555 no
H(29) C(21) H(30) 105.2 1_555 1_555 1_555 no
N(8) C(22) H(31) 111.9 1_555 1_555 1_555 no
N(8) C(22) H(32) 108.3 1_555 1_555 1_555 no
C(21) C(22) H(31) 108.3 1_555 1_555 1_555 no
C(21) C(22) H(32) 114.4 1_555 1_555 1_555 no
H(31) C(22) H(32) 99.2 1_555 1_555 1_555 no
N(7) C(23) H(33) 109.3 1_555 1_555 1_555 no
N(7) C(23) H(34) 108.9 1_555 1_555 1_555 no
C(24) C(23) H(33) 104.0 1_555 1_555 1_555 no
C(24) C(23) H(34) 108.5 1_555 1_555 1_555 no
H(33) C(23) H(34) 111.5 1_555 1_555 1_555 no
O(9) C(24) H(35) 112.7 1_555 1_555 1_555 no
O(9) C(24) H(36) 116.9 1_555 1_555 1_555 no
C(23) C(24) H(35) 103.8 1_555 1_555 1_555 no
C(23) C(24) H(36) 104.4 1_555 1_555 1_555 no
H(35) C(24) H(36) 107.7 1_555 1_555 1_555 no
O(9) C(25) H(37) 108.2 1_555 1_555 1_555 no
O(9) C(25) H(38) 112.2 1_555 1_555 1_555 no
C(26) C(25) H(37) 106.8 1_555 1_555 1_555 no
C(26) C(25) H(38) 101.7 1_555 1_555 1_555 no
H(37) C(25) H(38) 118.0 1_555 1_555 1_555 no
O(10) C(26) H(39) 102.3 1_555 1_555 1_555 no
O(10) C(26) H(40) 105.5 1_555 1_555 1_555 no
C(25) C(26) H(39) 124.2 1_555 1_555 1_555 no
C(25) C(26) H(40) 111.0 1_555 1_555 1_555 no
H(39) C(26) H(40) 101.3 1_555 1_555 1_555 no
O(10) C(27) H(41) 106.7 1_555 1_555 1_555 no
O(10) C(27) H(42) 122.7 1_555 1_555 1_555 no
C(28) C(27) H(41) 120.7 1_555 1_555 1_555 no
C(28) C(27) H(42) 102.9 1_555 1_555 1_555 no
H(41) C(27) H(42) 93.8 1_555 1_555 1_555 no
N(8) C(28) H(43) 102.5 1_555 1_555 1_555 no
N(8) C(28) H(44) 103.7 1_555 1_555 1_555 no
C(27) C(28) H(43) 123.2 1_555 1_555 1_555 no
C(27) C(28) H(44) 113.6 1_555 1_555 1_555 no
H(43) C(28) H(44) 97.3 1_555 1_555 1_555 no

loop_
_geom_bond_atom_site_label_1
_geom_bond_atom_site_label_2
_geom_bond_distance
_geom_bond_site_symmetry_1
_geom_bond_site_symmetry_2
_geom_bond_publ_flag
Co N(1) 1.835(2) 1_555 1_555 yes
Co N(3) 1.867(2) 1_555 1_555 yes
Co N(4) 1.867(2) 1_555 1_555 yes
Co N(6) 1.829(2) 1_555 1_555 yes
K O(5) 2.884(2) 1_555 1_555 yes
K O(6) 2.893(2) 1_555 1_555 yes
K O(7) 2.798(2) 1_555 1_555 yes
K O(8) 2.857(2) 1_555 1_555 yes
K O(9) 2.883(2) 1_555 1_555 yes
K O(10) 2.783(2) 1_555 1_555 yes
K N(7) 2.949(2) 1_555 1_555 yes
K N(8) 3.010(3) 1_555 1_555 yes
O(1) C(1) 1.242(3) 1_555 1_555 yes
O(2) C(2) 1.215(3) 1_555 1_555 yes
O(3) C(9) 1.225(3) 1_555 1_555 yes
O(4) C(10) 1.237(3) 1_555 1_555 yes
O(5) C(12) 1.414(4) 1_555 1_555 yes
O(5) C(13) 1.416(4) 1_555 1_555 yes
O(6) C(14) 1.421(4) 1_555 1_555 yes
O(6) C(15) 1.403(4) 1_555 1_555 yes
O(7) C(18) 1.422(4) 1_555 1_555 yes
O(7) C(19) 1.424(4) 1_555 1_555 yes
O(8) C(20) 1.426(4) 1_555 1_555 yes
O(8) C(21) 1.412(4) 1_555 1_555 yes
O(9) C(24) 1.418(4) 1_555 1_555 yes
O(9) C(25) 1.436(4) 1_555 1_555 yes
O(10) C(26) 1.430(4) 1_555 1_555 yes
O(10) C(27) 1.422(4) 1_555 1_555 yes
N(1) C(1) 1.335(3) 1_555 1_555 yes
N(2) C(1) 1.381(3) 1_555 1_555 yes
N(2) C(2) 1.380(3) 1_555 1_555 yes
N(3) C(2) 1.376(3) 1_555 1_555 yes
N(3) C(3) 1.418(3) 1_555 1_555 yes
N(4) C(8) 1.420(3) 1_555 1_555 yes
N(4) C(9) 1.386(3) 1_555 1_555 yes
N(5) C(9) 1.374(3) 1_555 1_555 yes
N(5) C(10) 1.380(3) 1_555 1_555 yes
N(6) C(10) 1.345(3) 1_555 1_555 yes
N(7) C(11) 1.477(4) 1_555 1_555 yes
N(7) C(17) 1.462(4) 1_555 1_555 yes
N(7) C(23) 1.482(4) 1_555 1_555 yes
N(8) C(16) 1.461(4) 1_555 1_555 yes
N(8) C(22) 1.467(4) 1_555 1_555 yes
N(8) C(28) 1.464(5) 1_555 1_555 yes
C(3) C(4) 1.396(3) 1_555 1_555 yes
C(3) C(8) 1.408(3) 1_555 1_555 yes
C(4) C(5) 1.389(4) 1_555 1_555 yes
C(5) C(6) 1.371(4) 1_555 1_555 yes
C(6) C(7) 1.385(4) 1_555 1_555 yes
C(7) C(8) 1.402(3) 1_555 1_555 yes
C(11) C(12) 1.497(5) 1_555 1_555 yes
C(13) C(14) 1.476(5) 1_555 1_555 yes
C(15) C(16) 1.503(5) 1_555 1_555 yes
C(17) C(18) 1.498(5) 1_555 1_555 yes
C(19) C(20) 1.470(5) 1_555 1_555 yes
C(21) C(22) 1.479(6) 1_555 1_555 yes
C(23) C(24) 1.500(5) 1_555 1_555 yes
C(25) C(26) 1.467(6) 1_555 1_555 yes
C(27) C(28) 1.486(6) 1_555 1_555 yes
N(1) H(1) 0.939 1_555 1_555 no
N(2) H(2) 0.933 1_555 1_555 no
N(5) H(7) 0.935 1_555 1_555 no
N(6) H(8) 0.975 1_555 1_555 no
C(4) H(3) 0.998 1_555 1_555 no
C(5) H(4) 0.960 1_555 1_555 no
C(6) H(5) 1.058 1_555 1_555 no
C(7) H(6) 0.989 1_555 1_555 no
C(11) H(9) 0.927 1_555 1_555 no
C(11) H(10) 1.109 1_555 1_555 no
C(12) H(11) 1.184 1_555 1_555 no
C(12) H(12) 1.044 1_555 1_555 no
C(13) H(13) 0.990 1_555 1_555 no
C(13) H(14) 1.166 1_555 1_555 no
C(14) H(15) 1.043 1_555 1_555 no
C(14) H(16) 1.133 1_555 1_555 no
C(15) H(17) 1.080 1_555 1_555 no
C(15) H(18) 1.134 1_555 1_555 no
C(16) H(19) 0.973 1_555 1_555 no
C(16) H(20) 1.010 1_555 1_555 no
C(17) H(21) 1.075 1_555 1_555 no
C(17) H(22) 1.026 1_555 1_555 no
C(18) H(23) 1.114 1_555 1_555 no
C(18) H(24) 1.070 1_555 1_555 no
C(19) H(25) 1.080 1_555 1_555 no
C(19) H(26) 1.036 1_555 1_555 no
C(20) H(27) 1.047 1_555 1_555 no
C(20) H(28) 1.065 1_555 1_555 no
C(21) H(29) 0.989 1_555 1_555 no
C(21) H(30) 0.963 1_555 1_555 no
C(22) H(31) 1.088 1_555 1_555 no
C(22) H(32) 1.102 1_555 1_555 no
C(23) H(33) 1.086 1_555 1_555 no
C(23) H(34) 1.074 1_555 1_555 no
C(24) H(35) 0.971 1_555 1_555 no
C(24) H(36) 1.004 1_555 1_555 no
C(25) H(37) 1.050 1_555 1_555 no
C(25) H(38) 1.044 1_555 1_555 no
C(26) H(39) 1.001 1_555 1_555 no
C(26) H(40) 1.098 1_555 1_555 no
C(27) H(41) 0.982 1_555 1_555 no
C(27) H(42) 1.043 1_555 1_555 no
C(28) H(43) 1.137 1_555 1_555 no
C(28) H(44) 1.093 1_555 1_555 no

loop_
_geom_contact_atom_site_label_1
_geom_contact_atom_site_label_2
_geom_contact_distance
_geom_contact_site_symmetry_1
_geom_contact_site_symmetry_2
_geom_contact_publ_flag
O(1) N(1) 2.934(2) 1_555 3_655 ?
O(1) N(6) 3.103(2) 1_555 3_655 ?
O(4) N(5) 2.915(2) 1_555 3_555 ?
O(9) N(2) 3.097(3) 1_555 1_555 ?
